data_2210258
loop_
_publ_author_name
'Yathirajan, H.S.'
'Sarojini, B.K.'
'Narayana, B.'
'Bindya, S '
'Bolte, Michael'

_publ_section_title
;
 (2<i>E</i>)-1-(3-Bromo-2-thienyl)-3-(2,5-dimethoxyphenyl)prop-2-en-1-one
;
_journal_coeditor_code HB2128
_journal_issue 9
_journal_name_full 'Acta Crystallographica Section E'
_journal_page_first o4048
_journal_page_last o4049
_journal_paper_doi 10.1107/S1600536806033563
_journal_volume 62
_journal_year 2006
_chemical_formula_moiety 'C15 H13 Br O3 S'
_chemical_formula_sum 'C15 H13 Br O3 S'
_chemical_formula_weight 353.22
_chemical_name_systematic ?
_space_group_IT_number 4
_symmetry_cell_setting monoclinic
_symmetry_space_group_name_Hall 'P 2yb'
_symmetry_space_group_name_H-M 'P 1 21 1'
_atom_sites_solution_hydrogens geom
_atom_sites_solution_primary direct
_atom_sites_solution_secondary difmap
_audit_creation_method SHELXL-97
_cell_angle_alpha 90.00
_cell_angle_beta 95.622(9)
_cell_angle_gamma 90.00
_cell_formula_units_Z 2
_cell_length_a 5.2240(5)
_cell_length_b 9.3265(14)
_cell_length_c 14.8968(16)
_cell_measurement_reflns_used 4269
_cell_measurement_temperature 173(2)
_cell_measurement_theta_max 27.2
_cell_measurement_theta_min 3.9
_cell_volume 722.31(15)
_computing_cell_refinement X-Area
_computing_data_collection 'X-Area (Stoe & Cie, 2001)'
_computing_data_reduction X-Area
_computing_molecular_graphics 'PLATON (Spek, 2003)'
_computing_publication_material SHELXL97
_computing_structure_refinement 'SHELXL97 (Sheldrick, 1997)'
_computing_structure_solution 'SHELXS97 (Sheldrick, 1997)'
_diffrn_ambient_temperature 173(2)
_diffrn_measured_fraction_theta_full 0.996
_diffrn_measured_fraction_theta_max 0.993
_diffrn_measurement_device_type 'STOE IPDS II two-circle-diffractometer'
_diffrn_measurement_method \w
_diffrn_radiation_monochromator graphite
_diffrn_radiation_source 'fine-focus sealed tube'
_diffrn_radiation_type MoK\a
_diffrn_radiation_wavelength 0.71073
_diffrn_reflns_av_R_equivalents 0.0515
_diffrn_reflns_av_sigmaI/netI 0.0404
_diffrn_reflns_limit_h_max 6
_diffrn_reflns_limit_h_min -6
_diffrn_reflns_limit_k_max 11
_diffrn_reflns_limit_k_min -9
_diffrn_reflns_limit_l_max 18
_diffrn_reflns_limit_l_min -18
_diffrn_reflns_number 4264
_diffrn_reflns_theta_full 25.00
_diffrn_reflns_theta_max 27.07
_diffrn_reflns_theta_min 3.92
_diffrn_standards_number 0
_exptl_absorpt_coefficient_mu 2.993
_exptl_absorpt_correction_T_max 0.3976
_exptl_absorpt_correction_T_min 0.3621
_exptl_absorpt_correction_type multi-scan
_exptl_absorpt_process_details 'MULABS (Spek, 2003; Blessing, 1995)'
_exptl_crystal_colour yellow
_exptl_crystal_density_diffrn 1.624
_exptl_crystal_density_method 'not measured'
_exptl_crystal_description block
_exptl_crystal_F_000 356
_exptl_crystal_size_max 0.36
_exptl_crystal_size_mid 0.33
_exptl_crystal_size_min 0.32
_refine_diff_density_max 1.136
_refine_diff_density_min -1.750
_refine_ls_abs_structure_details 'Flack (1983), 926 Friedel pairs'
_refine_ls_abs_structure_Flack 0.025(18)
_refine_ls_extinction_method none
_refine_ls_goodness_of_fit_ref 1.062
_refine_ls_hydrogen_treatment constr
_refine_ls_matrix_type full
_refine_ls_number_parameters 183
_refine_ls_number_reflns 2604
_refine_ls_number_restraints 1
_refine_ls_restrained_S_all 1.062
_refine_ls_R_factor_all 0.0692
_refine_ls_R_factor_gt 0.0666
_refine_ls_shift/su_max 0.000
_refine_ls_shift/su_mean 0.000
_refine_ls_structure_factor_coef Fsqd
_refine_ls_weighting_details 'calc w=1/[\s^2^(Fo^2^)+(0.1481P)^2^+0.1692P] where P=(Fo^2^+2Fc^2^)/3'
_refine_ls_weighting_scheme calc
_refine_ls_wR_factor_gt 0.1774
_refine_ls_wR_factor_ref 0.1809
_reflns_number_gt 2465
_reflns_number_total 2604
_reflns_threshold_expression I>2\s(I)
_cod_data_source_file hb2128.cif
_cod_data_source_block I
_cod_depositor_comments
;
The following automatic conversions were performed:
'_symmetry_cell_setting' value 'Monoclinic' changed to 'monoclinic'
according to '/home/saulius/struct/CIF-dictionaries/cif_core.dic'
dictionary named 'cif_core.dic' version 2.4.1 from 2010-06-29.

Automatic conversion script
Id: cif_fix_enum 1527 2010-12-29 10:47:43Z saulius 

The following automatic conversions were performed:

'_symmetry_cell_setting' value 'Monoclinic' changed to 'monoclinic'
according to /home/saulius/struct/CIF-dictionaries/cif_core.dic
dictionary named 'cif_core.dic' version 2.4.1 from 2010-06-29.

Automatic conversion script
Id: cif_fix_values 1715 2011-07-08 13:25:40Z adriana 
;
_cod_original_sg_symbol_H-M 'P 21'
_cod_database_code 2210258
_cod_database_fobs_code 2210258

loop_
_symmetry_equiv_pos_as_xyz
'x, y, z'
'-x, y+1/2, -z'

loop_
_atom_site_type_symbol
_atom_site_label
_atom_site_fract_x
_atom_site_fract_y
_atom_site_fract_z
_atom_site_U_iso_or_equiv
_atom_site_adp_type
_atom_site_calc_flag
_atom_site_refinement_flags
_atom_site_occupancy
Br Br1 1.09630(12) 0.81513(9) 0.68278(4) 0.0350(2) Uani d . 1
S S1 1.4130(3) 0.7167(2) 0.96232(12) 0.0311(4) Uani d . 1
C C1 1.2067(10) 0.6933(7) 0.8656(4) 0.0233(12) Uani d . 1
C C2 1.2728(11) 0.7872(7) 0.7994(5) 0.0270(14) Uani d . 1
C C3 1.4884(13) 0.8753(9) 0.8266(6) 0.0376(17) Uani d . 1
H H3 1.5590 0.9444 0.7892 0.045 Uiso calc R 1
C C4 1.5812(12) 0.8470(8) 0.9144(6) 0.0356(18) Uani d . 1
H H4 1.7243 0.8953 0.9450 0.043 Uiso calc R 1
C C5 1.0062(10) 0.5797(7) 0.8720(4) 0.0213(12) Uani d . 1
O O5 0.9973(8) 0.5182(6) 0.9453(3) 0.0306(11) Uani d . 1
C C6 0.8324(11) 0.5413(8) 0.7922(4) 0.0241(12) Uani d . 1
H H6 0.8614 0.5782 0.7346 0.029 Uiso calc R 1
C C7 0.6320(10) 0.4535(7) 0.8009(4) 0.0208(11) Uani d . 1
H H7 0.6065 0.4217 0.8599 0.025 Uiso calc R 1
C C11 0.4479(10) 0.4026(6) 0.7258(4) 0.0199(11) Uani d . 1
C C12 0.2620(10) 0.2964(7) 0.7433(4) 0.0235(13) Uani d . 1
C C13 0.0862(11) 0.2487(9) 0.6719(5) 0.0323(16) Uani d . 1
H H13 -0.0392 0.1788 0.6830 0.039 Uiso calc R 1
C C14 0.0942(10) 0.3021(9) 0.5865(4) 0.0294(14) Uani d . 1
H H14 -0.0251 0.2686 0.5388 0.035 Uiso calc R 1
C C15 0.2793(11) 0.4068(8) 0.5687(4) 0.0248(13) Uani d . 1
C C16 0.4514(11) 0.4560(7) 0.6388(5) 0.0228(12) Uani d . 1
H H16 0.5736 0.5274 0.6272 0.027 Uiso calc R 1
O O17 0.2671(9) 0.2485(6) 0.8297(4) 0.0340(12) Uani d . 1
C C17 0.0607(13) 0.1581(8) 0.8519(5) 0.0305(14) Uani d . 1
H H17A -0.1036 0.2074 0.8370 0.046 Uiso calc R 1
H H17B 0.0821 0.1363 0.9166 0.046 Uiso calc R 1
H H17C 0.0625 0.0687 0.8174 0.046 Uiso calc R 1
O O18 0.2698(10) 0.4542(8) 0.4806(4) 0.0434(15) Uani d . 1
C C18 0.4678(14) 0.5515(11) 0.4598(5) 0.0383(18) Uani d . 1
H H18A 0.4532 0.6408 0.4936 0.057 Uiso calc R 1
H H18B 0.4490 0.5721 0.3950 0.057 Uiso calc R 1
H H18C 0.6365 0.5080 0.4766 0.057 Uiso calc R 1

loop_
_atom_site_aniso_label
_atom_site_aniso_U_11
_atom_site_aniso_U_22
_atom_site_aniso_U_33
_atom_site_aniso_U_12
_atom_site_aniso_U_13
_atom_site_aniso_U_23
Br1 0.0486(4) 0.0279(4) 0.0266(4) -0.0057(3) -0.0056(2) 0.0030(3)
S1 0.0256(6) 0.0385(10) 0.0267(8) 0.0033(6) -0.0104(5) -0.0117(7)
C1 0.020(2) 0.025(3) 0.024(3) -0.001(2) -0.0054(19) -0.007(3)
C2 0.031(3) 0.020(4) 0.030(3) -0.003(2) -0.002(2) -0.007(3)
C3 0.030(3) 0.033(4) 0.049(5) -0.006(3) 0.000(3) -0.003(4)
C4 0.026(3) 0.029(5) 0.049(4) -0.003(2) -0.009(2) -0.016(3)
C5 0.023(2) 0.025(3) 0.015(3) 0.003(2) -0.0044(18) -0.002(2)
O5 0.033(2) 0.033(3) 0.025(3) -0.0001(18) -0.0062(17) 0.002(2)
C6 0.027(3) 0.025(3) 0.018(3) 0.001(2) -0.006(2) -0.006(3)
C7 0.023(2) 0.019(3) 0.019(3) 0.002(2) -0.002(2) 0.000(2)
C11 0.022(2) 0.009(3) 0.029(3) 0.0007(18) 0.000(2) 0.001(2)
C12 0.027(2) 0.016(4) 0.027(3) 0.000(2) -0.0017(19) 0.003(3)
C13 0.026(3) 0.032(4) 0.037(4) -0.006(2) -0.005(2) -0.001(3)
C14 0.029(3) 0.031(4) 0.026(3) -0.008(3) -0.0061(19) -0.009(3)
C15 0.028(2) 0.024(3) 0.021(3) 0.000(2) -0.003(2) 0.000(3)
C16 0.025(2) 0.019(3) 0.024(3) 0.000(2) -0.005(2) 0.000(2)
O17 0.037(2) 0.036(3) 0.029(3) -0.011(2) 0.0007(18) 0.007(2)
C17 0.034(3) 0.025(4) 0.033(4) -0.001(2) 0.006(2) 0.004(3)
O18 0.044(3) 0.063(4) 0.021(3) -0.014(3) -0.007(2) 0.007(3)
C18 0.040(3) 0.048(5) 0.027(4) -0.002(3) 0.002(3) 0.014(4)

loop_
_atom_type_symbol
_atom_type_description
_atom_type_scat_dispersion_real
_atom_type_scat_dispersion_imag
_atom_type_scat_source
C C 0.0033 0.0016 'International Tables Vol C Tables 4.2.6.8 and 6.1.1.4'
H H 0.0000 0.0000 'International Tables Vol C Tables 4.2.6.8 and 6.1.1.4'
O O 0.0106 0.0060 'International Tables Vol C Tables 4.2.6.8 and 6.1.1.4'
S S 0.1246 0.1234 'International Tables Vol C Tables 4.2.6.8 and 6.1.1.4'
Br Br -0.2901 2.4595 'International Tables Vol C Tables 4.2.6.8 and 6.1.1.4'

loop_
_geom_angle_atom_site_label_1
_geom_angle_atom_site_label_2
_geom_angle_atom_site_label_3
_geom_angle
C4 S1 C1 92.6(3)
C2 C1 C5 135.6(6)
C2 C1 S1 109.6(4)
C5 C1 S1 114.8(5)
C1 C2 C3 114.0(6)
C1 C2 Br1 127.1(4)
C3 C2 Br1 118.8(6)
C4 C3 C2 110.9(7)
C4 C3 H3 124.6
C2 C3 H3 124.6
C3 C4 S1 112.9(5)
C3 C4 H4 123.6
S1 C4 H4 123.6
O5 C5 C6 121.8(6)
O5 C5 C1 118.0(5)
C6 C5 C1 120.1(6)
C7 C6 C5 119.8(6)
C7 C6 H6 120.1
C5 C6 H6 120.1
C6 C7 C11 125.2(6)
C6 C7 H7 117.4
C11 C7 H7 117.4
C16 C11 C12 119.3(5)
C16 C11 C7 121.5(5)
C12 C11 C7 119.2(6)
O17 C12 C13 124.2(6)
O17 C12 C11 116.7(6)
C13 C12 C11 119.1(6)
C14 C13 C12 120.6(6)
C14 C13 H13 119.7
C12 C13 H13 119.7
C13 C14 C15 120.5(6)
C13 C14 H14 119.8
C15 C14 H14 119.8
O18 C15 C16 124.8(6)
O18 C15 C14 115.9(6)
C16 C15 C14 119.3(6)
C15 C16 C11 121.1(6)
C15 C16 H16 119.4
C11 C16 H16 119.4
C12 O17 C17 117.8(5)
O17 C17 H17A 109.5
O17 C17 H17B 109.5
H17A C17 H17B 109.5
O17 C17 H17C 109.5
H17A C17 H17C 109.5
H17B C17 H17C 109.5
C15 O18 C18 116.7(6)
O18 C18 H18A 109.5
O18 C18 H18B 109.5
H18A C18 H18B 109.5
O18 C18 H18C 109.5
H18A C18 H18C 109.5
H18B C18 H18C 109.5

loop_
_geom_bond_atom_site_label_1
_geom_bond_atom_site_label_2
_geom_bond_distance
Br1 C2 1.903(7)
S1 C4 1.698(8)
S1 C1 1.726(6)
C1 C2 1.388(10)
C1 C5 1.499(9)
C2 C3 1.421(9)
C3 C4 1.375(12)
C3 H3 0.9500
C4 H4 0.9500
C5 O5 1.239(8)
C5 C6 1.467(7)
C6 C7 1.345(9)
C6 H6 0.9500
C7 C11 1.481(8)
C7 H7 0.9500
C11 C16 1.390(9)
C11 C12 1.428(8)
C12 O17 1.361(8)
C12 C13 1.407(9)
C13 C14 1.371(11)
C13 H13 0.9500
C14 C15 1.418(9)
C14 H14 0.9500
C15 O18 1.380(9)
C15 C16 1.388(8)
C16 H16 0.9500
O17 C17 1.433(8)
C17 H17A 0.9800
C17 H17B 0.9800
C17 H17C 0.9800
O18 C18 1.433(10)
C18 H18A 0.9800
C18 H18B 0.9800
C18 H18C 0.9800

loop_
_geom_hbond_atom_site_label_D
_geom_hbond_atom_site_label_H
_geom_hbond_atom_site_label_A
_geom_hbond_site_symmetry_A
_geom_hbond_distance_DH
_geom_hbond_distance_HA
_geom_hbond_distance_DA
_geom_hbond_angle_DHA
C4 H4 O5 2_857 0.95 2.37 3.296(8) 164
C17 H17B O5 2_647 0.98 2.41 3.331(9) 157
C7 H7 O5 . 0.95 2.47 2.798(8) 100
C7 H7 O17 . 0.95 2.41 2.763(8) 102

loop_
_geom_torsion_atom_site_label_1
_geom_torsion_atom_site_label_2
_geom_torsion_atom_site_label_3
_geom_torsion_atom_site_label_4
_geom_torsion
C4 S1 C1 C2 -0.3(5)
C4 S1 C1 C5 179.2(5)
C5 C1 C2 C3 -178.8(7)
S1 C1 C2 C3 0.6(8)
C5 C1 C2 Br1 4.9(11)
S1 C1 C2 Br1 -175.7(4)
C1 C2 C3 C4 -0.6(10)
Br1 C2 C3 C4 176.0(5)
C2 C3 C4 S1 0.3(9)
C1 S1 C4 C3 0.0(6)
C2 C1 C5 O5 -177.4(7)
S1 C1 C5 O5 3.3(8)
C2 C1 C5 C6 4.3(11)
S1 C1 C5 C6 -175.1(5)
O5 C5 C6 C7 10.5(10)
C1 C5 C6 C7 -171.2(6)
C5 C6 C7 C11 -177.8(5)
C6 C7 C11 C16 -7.5(10)
C6 C7 C11 C12 172.7(6)
C16 C11 C12 O17 -179.8(6)
C7 C11 C12 O17 0.0(8)
C16 C11 C12 C13 -0.1(9)
C7 C11 C12 C13 179.6(6)
O17 C12 C13 C14 -179.8(7)
C11 C12 C13 C14 0.6(11)
C12 C13 C14 C15 -0.3(12)
C13 C14 C15 O18 -179.6(7)
C13 C14 C15 C16 -0.6(11)
O18 C15 C16 C11 180.0(6)
C14 C15 C16 C11 1.1(10)
C12 C11 C16 C15 -0.7(9)
C7 C11 C16 C15 179.5(6)
C13 C12 O17 C17 -8.5(10)
C11 C12 O17 C17 171.1(6)
C16 C15 O18 C18 5.9(11)
C14 C15 O18 C18 -175.2(7)

loop_
_cod_related_entry_id
_cod_related_entry_database
_cod_related_entry_code
1 ChemSpider 30655035
